data_4082083
loop_
_publ_author_name
'Xu, Xin'
'Kehr, Gerald'
'Daniliuc, Constantin G.'
'Erker, Gerhard'

_publ_section_title
;
 Reactions of (Diphenylphosphinomethyl)zirconocene Chloride with B(C6F5)3:
 Competition between P/B and P/Zr+Frustrated Lewis Pair Reactions
;
_journal_issue 24
_journal_name_full Organometallics
_journal_page_first 7306
_journal_paper_doi 10.1021/om400769y
_journal_volume 32
_journal_year 2013
_chemical_formula_sum 'C32 H14 B Cl F15 P'
_chemical_formula_weight 760.66
_space_group_IT_number 2
_symmetry_cell_setting triclinic
_symmetry_space_group_name_Hall '-P 1'
_symmetry_space_group_name_H-M 'P -1'
_atom_sites_solution_hydrogens geom
_atom_sites_solution_primary direct
_atom_sites_solution_secondary difmap
_audit_creation_method SHELXL-97
_cell_angle_alpha 96.2160(10)
_cell_angle_beta 107.9990(10)
_cell_angle_gamma 114.8040(10)
_cell_formula_units_Z 2
_cell_length_a 11.9280(2)
_cell_length_b 12.0262(2)
_cell_length_c 12.4657(3)
_cell_measurement_reflns_used 3521
_cell_measurement_temperature 223(2)
_cell_measurement_theta_max 28.28
_cell_measurement_theta_min 4.08
_cell_volume 1484.01(5)
_computing_cell_refinement 'Collect (Nonius B.V., 1998)'
_computing_data_collection 'Collect (Nonius B.V., 1998)'
_computing_data_reduction 'Denzo-SMN (Otwinowski & Minor, 1997)'
_computing_molecular_graphics 'XP (BrukerAXS, 2000)'
_computing_publication_material 'SHELXL-97 (Sheldrick, 1997)'
_computing_structure_refinement 'SHELXL-97 (Sheldrick, 1997)'
_computing_structure_solution 'SHELXS-97 (Sheldrick, 1990)'
_diffrn_ambient_temperature 223(2)
_diffrn_measured_fraction_theta_full 0.979
_diffrn_measured_fraction_theta_max 0.979
_diffrn_measurement_device_type 'Nonius KappaCCD APEXII'
_diffrn_measurement_method '\w and \f scans'
_diffrn_radiation_monochromator 'Montel mirror'
_diffrn_radiation_source 'rotating anode Nonius FR591'
_diffrn_radiation_type MoK\a
_diffrn_radiation_wavelength 0.71073
_diffrn_reflns_av_R_equivalents 0.039
_diffrn_reflns_av_sigmaI/netI 0.0395
_diffrn_reflns_limit_h_max 14
_diffrn_reflns_limit_h_min -14
_diffrn_reflns_limit_k_max 14
_diffrn_reflns_limit_k_min -14
_diffrn_reflns_limit_l_max 13
_diffrn_reflns_limit_l_min -14
_diffrn_reflns_number 13431
_diffrn_reflns_theta_full 25.00
_diffrn_reflns_theta_max 25.00
_diffrn_reflns_theta_min 4.23
_exptl_absorpt_coefficient_mu 0.302
_exptl_absorpt_correction_T_max 0.9791
_exptl_absorpt_correction_T_min 0.9148
_exptl_absorpt_correction_type multi-scan
_exptl_absorpt_process_details 'Denzo (Otwinowski, Borek, Majewski & Minor, 2003)'
_exptl_crystal_colour colourless
_exptl_crystal_density_diffrn 1.702
_exptl_crystal_density_method 'not measured'
_exptl_crystal_description plate
_exptl_crystal_F_000 756
_exptl_crystal_size_max 0.30
_exptl_crystal_size_mid 0.10
_exptl_crystal_size_min 0.07
_refine_diff_density_max 0.268
_refine_diff_density_min -0.266
_refine_diff_density_rms 0.060
_refine_ls_extinction_method none
_refine_ls_goodness_of_fit_ref 1.100
_refine_ls_hydrogen_treatment constr
_refine_ls_matrix_type full
_refine_ls_number_parameters 451
_refine_ls_number_reflns 5124
_refine_ls_number_restraints 0
_refine_ls_restrained_S_all 1.100
_refine_ls_R_factor_all 0.0697
_refine_ls_R_factor_gt 0.0595
_refine_ls_shift/su_max 0.000
_refine_ls_shift/su_mean 0.000
_refine_ls_structure_factor_coef Fsqd
_refine_ls_weighting_details 'calc w=1/[\s^2^(Fo^2^)+(0.0098P)^2^+3.5121P] where P=(Fo^2^+2Fc^2^)/3'
_refine_ls_weighting_scheme calc
_refine_ls_wR_factor_gt 0.1225
_refine_ls_wR_factor_ref 0.1298
_reflns_number_gt 4420
_reflns_number_total 5124
_reflns_threshold_expression >2sigma(I)
_cod_data_source_file om400769y_si_002.cif
_cod_data_source_block erk6525
_cod_original_sg_symbol_H-M P-1
_cod_database_code 4082083

loop_
_symmetry_equiv_pos_as_xyz
'x, y, z'
'-x, -y, -z'

loop_
_atom_site_label
_atom_site_type_symbol
_atom_site_fract_x
_atom_site_fract_y
_atom_site_fract_z
_atom_site_U_iso_or_equiv
_atom_site_adp_type
_atom_site_occupancy
_atom_site_symmetry_multiplicity
_atom_site_calc_flag
_atom_site_refinement_flags
P1 P 0.24031(9) 0.39218(8) 0.70080(8) 0.0320(2) Uani 1 1 d .
B1 B 0.4013(4) 0.2535(4) 0.6853(3) 0.0302(8) Uani 1 1 d .
Cl1 Cl -0.04010(12) 0.31066(13) 0.54260(11) 0.0683(4) Uani 1 1 d .
C1 C 0.3914(3) 0.3878(3) 0.7114(3) 0.0305(7) Uani 1 1 d .
H1A H 0.4236 0.4352 0.6586 0.037 Uiso 1 1 calc R
H1B H 0.4574 0.4378 0.7912 0.037 Uiso 1 1 calc R
C2 C 0.1050(4) 0.2944(4) 0.5599(3) 0.0445(9) Uani 1 1 d .
H2A H 0.1349 0.3191 0.4972 0.053 Uiso 1 1 calc R
H2B H 0.0825 0.2049 0.5528 0.053 Uiso 1 1 calc R
C11 C 0.2709(4) 0.5540(3) 0.7142(3) 0.0372(8) Uani 1 1 d .
C12 C 0.3332(4) 0.6226(4) 0.6472(4) 0.0476(10) Uani 1 1 d .
H12 H 0.3566 0.5839 0.5943 0.057 Uiso 1 1 calc R
C13 C 0.3600(4) 0.7470(4) 0.6592(4) 0.0549(11) Uani 1 1 d .
H13 H 0.3990 0.7925 0.6122 0.066 Uiso 1 1 calc R
C14 C 0.3306(5) 0.8062(4) 0.7393(4) 0.0578(12) Uani 1 1 d .
H14 H 0.3539 0.8928 0.7496 0.069 Uiso 1 1 calc R
C15 C 0.2674(6) 0.7388(5) 0.8038(5) 0.0671(14) Uani 1 1 d .
H15 H 0.2448 0.7784 0.8566 0.081 Uiso 1 1 calc R
C16 C 0.2368(5) 0.6123(4) 0.7913(4) 0.0553(12) Uani 1 1 d .
H16 H 0.1929 0.5660 0.8352 0.066 Uiso 1 1 calc R
C21 C 0.1896(3) 0.3401(3) 0.8156(3) 0.0309(7) Uani 1 1 d .
C22 C 0.0701(4) 0.2324(3) 0.7946(3) 0.0382(8) Uani 1 1 d .
H22 H 0.0099 0.1841 0.7173 0.046 Uiso 1 1 calc R
C23 C 0.0397(4) 0.1962(4) 0.8887(4) 0.0454(9) Uani 1 1 d .
H23 H -0.0403 0.1223 0.8746 0.054 Uiso 1 1 calc R
C24 C 0.1256(4) 0.2674(4) 1.0017(4) 0.0497(10) Uani 1 1 d .
H24 H 0.1031 0.2433 1.0645 0.060 Uiso 1 1 calc R
C25 C 0.2446(4) 0.3740(4) 1.0236(3) 0.0467(10) Uani 1 1 d .
H25 H 0.3039 0.4219 1.1013 0.056 Uiso 1 1 calc R
C26 C 0.2772(4) 0.4109(3) 0.9309(3) 0.0390(8) Uani 1 1 d .
H26 H 0.3586 0.4838 0.9460 0.047 Uiso 1 1 calc R
C31 C 0.5659(3) 0.2990(3) 0.7401(3) 0.0320(7) Uani 1 1 d .
F32 F 0.5976(2) 0.4382(2) 0.6181(2) 0.0507(6) Uani 1 1 d .
C32 C 0.6508(4) 0.3915(3) 0.7029(3) 0.0386(8) Uani 1 1 d .
C33 C 0.7886(4) 0.4423(4) 0.7448(4) 0.0467(10) Uani 1 1 d .
F33 F 0.8619(3) 0.5323(3) 0.7040(3) 0.0686(8) Uani 1 1 d .
F34 F 0.9843(2) 0.4500(3) 0.8762(3) 0.0655(7) Uani 1 1 d .
C34 C 0.8501(4) 0.4002(4) 0.8314(4) 0.0457(10) Uani 1 1 d .
F35 F 0.8307(2) 0.2627(3) 0.9528(2) 0.0565(6) Uani 1 1 d .
C35 C 0.7725(4) 0.3060(4) 0.8696(3) 0.0400(9) Uani 1 1 d .
F36 F 0.5681(2) 0.1578(2) 0.86070(19) 0.0425(5) Uani 1 1 d .
C36 C 0.6346(4) 0.2559(3) 0.8219(3) 0.0349(8) Uani 1 1 d .
C41 C 0.3192(3) 0.1605(3) 0.7527(3) 0.0286(7) Uani 1 1 d .
F42 F 0.1320(2) 0.0076(2) 0.58068(17) 0.0434(5) Uani 1 1 d .
C42 C 0.1965(3) 0.0489(3) 0.6998(3) 0.0322(7) Uani 1 1 d .
F43 F 0.0107(2) -0.1310(2) 0.7018(2) 0.0586(7) Uani 1 1 d .
C43 C 0.1302(4) -0.0250(3) 0.7598(3) 0.0389(8) Uani 1 1 d .
F44 F 0.1200(3) -0.0596(2) 0.9400(2) 0.0631(7) Uani 1 1 d .
C44 C 0.1843(4) 0.0096(4) 0.8797(3) 0.0411(9) Uani 1 1 d .
F45 F 0.3575(2) 0.1605(2) 1.05603(19) 0.0547(6) Uani 1 1 d .
C45 C 0.3042(4) 0.1219(4) 0.9388(3) 0.0377(8) Uani 1 1 d .
F46 F 0.4787(2) 0.30388(19) 0.93799(17) 0.0410(5) Uani 1 1 d .
C46 C 0.3646(3) 0.1922(3) 0.8739(3) 0.0329(8) Uani 1 1 d .
C51 C 0.3541(3) 0.1816(3) 0.5469(3) 0.0322(7) Uani 1 1 d .
F52 F 0.3892(2) 0.01532(19) 0.60701(18) 0.0435(5) Uani 1 1 d .
C52 C 0.3578(4) 0.0682(3) 0.5202(3) 0.0351(8) Uani 1 1 d .
F53 F 0.3386(3) -0.1055(2) 0.3925(2) 0.0580(7) Uani 1 1 d .
C53 C 0.3346(4) 0.0048(4) 0.4103(3) 0.0412(9) Uani 1 1 d .
C54 C 0.3067(4) 0.0554(4) 0.3180(3) 0.0479(10) Uani 1 1 d .
F54 F 0.2877(3) -0.0027(3) 0.2109(2) 0.0672(8) Uani 1 1 d .
F55 F 0.2751(3) 0.2195(3) 0.2496(2) 0.0731(8) Uani 1 1 d .
C55 C 0.3013(4) 0.1675(4) 0.3381(3) 0.0473(10) Uani 1 1 d .
F56 F 0.3179(3) 0.3375(2) 0.4607(2) 0.0566(7) Uani 1 1 d .
C56 C 0.3241(4) 0.2269(4) 0.4496(3) 0.0402(9) Uani 1 1 d .

loop_
_atom_site_aniso_label
_atom_site_aniso_U_11
_atom_site_aniso_U_22
_atom_site_aniso_U_33
_atom_site_aniso_U_23
_atom_site_aniso_U_13
_atom_site_aniso_U_12
P1 0.0320(5) 0.0285(5) 0.0365(5) 0.0084(4) 0.0149(4) 0.0145(4)
B1 0.035(2) 0.0270(19) 0.033(2) 0.0111(16) 0.0173(17) 0.0160(17)
Cl1 0.0439(6) 0.0856(9) 0.0663(7) 0.0178(6) 0.0073(5) 0.0340(6)
C1 0.0315(18) 0.0257(17) 0.0383(19) 0.0091(14) 0.0179(15) 0.0142(15)
C2 0.040(2) 0.047(2) 0.039(2) 0.0083(17) 0.0119(17) 0.0181(19)
C11 0.039(2) 0.0326(19) 0.048(2) 0.0171(16) 0.0206(17) 0.0203(17)
C12 0.057(3) 0.049(2) 0.064(3) 0.029(2) 0.039(2) 0.035(2)
C13 0.055(3) 0.051(3) 0.081(3) 0.041(2) 0.037(2) 0.032(2)
C14 0.073(3) 0.039(2) 0.076(3) 0.025(2) 0.033(3) 0.034(2)
C15 0.107(4) 0.054(3) 0.083(3) 0.035(3) 0.061(3) 0.056(3)
C16 0.085(3) 0.044(2) 0.074(3) 0.029(2) 0.055(3) 0.043(2)
C21 0.0331(18) 0.0271(17) 0.0389(19) 0.0096(14) 0.0179(15) 0.0170(15)
C22 0.0348(19) 0.0345(19) 0.041(2) 0.0076(16) 0.0142(16) 0.0145(16)
C23 0.035(2) 0.042(2) 0.061(3) 0.0199(19) 0.0253(19) 0.0133(18)
C24 0.050(2) 0.058(3) 0.051(2) 0.022(2) 0.029(2) 0.026(2)
C25 0.048(2) 0.053(2) 0.035(2) 0.0035(17) 0.0157(18) 0.023(2)
C26 0.038(2) 0.0330(19) 0.045(2) 0.0056(16) 0.0191(17) 0.0153(17)
C31 0.0352(19) 0.0295(17) 0.0324(18) 0.0057(14) 0.0153(15) 0.0158(15)
F32 0.0543(14) 0.0530(14) 0.0675(15) 0.0377(12) 0.0388(12) 0.0300(12)
C32 0.043(2) 0.0359(19) 0.049(2) 0.0172(17) 0.0270(18) 0.0213(17)
C33 0.044(2) 0.037(2) 0.068(3) 0.0156(19) 0.038(2) 0.0151(18)
F33 0.0546(16) 0.0636(17) 0.105(2) 0.0426(16) 0.0526(16) 0.0238(14)
F34 0.0341(13) 0.0692(17) 0.0858(19) 0.0132(14) 0.0241(13) 0.0199(12)
C34 0.033(2) 0.044(2) 0.059(3) 0.0050(19) 0.0200(19) 0.0183(18)
F35 0.0457(14) 0.0726(17) 0.0574(15) 0.0209(13) 0.0162(11) 0.0360(13)
C35 0.042(2) 0.043(2) 0.039(2) 0.0068(16) 0.0142(17) 0.0257(18)
F36 0.0419(12) 0.0433(12) 0.0518(13) 0.0247(10) 0.0227(10) 0.0230(10)
C36 0.038(2) 0.0336(19) 0.0376(19) 0.0081(15) 0.0210(16) 0.0171(16)
C41 0.0300(17) 0.0266(17) 0.0312(17) 0.0083(13) 0.0131(14) 0.0145(14)
F42 0.0379(12) 0.0417(12) 0.0328(11) 0.0047(9) 0.0091(9) 0.0082(10)
C42 0.0344(18) 0.0298(17) 0.0320(18) 0.0067(14) 0.0125(15) 0.0159(15)
F43 0.0443(13) 0.0413(13) 0.0625(16) 0.0079(11) 0.0221(12) -0.0027(11)
C43 0.038(2) 0.0276(18) 0.047(2) 0.0086(16) 0.0189(17) 0.0113(16)
F44 0.0679(17) 0.0604(16) 0.0635(16) 0.0331(13) 0.0416(14) 0.0181(13)
C44 0.045(2) 0.040(2) 0.048(2) 0.0232(18) 0.0291(19) 0.0191(18)
F45 0.0581(15) 0.0720(16) 0.0327(12) 0.0201(11) 0.0212(11) 0.0261(13)
C45 0.047(2) 0.046(2) 0.0268(18) 0.0131(15) 0.0179(16) 0.0253(19)
F46 0.0384(11) 0.0369(11) 0.0328(11) 0.0003(9) 0.0111(9) 0.0093(10)
C46 0.0333(18) 0.0307(18) 0.0360(19) 0.0074(15) 0.0151(15) 0.0157(15)
C51 0.0340(18) 0.0316(18) 0.0342(18) 0.0116(14) 0.0167(15) 0.0156(15)
F52 0.0626(14) 0.0379(12) 0.0451(12) 0.0176(10) 0.0274(11) 0.0313(11)
C52 0.0356(19) 0.0377(19) 0.0325(18) 0.0105(15) 0.0162(15) 0.0157(16)
F53 0.0723(17) 0.0429(13) 0.0597(15) -0.0014(11) 0.0345(13) 0.0260(13)
C53 0.037(2) 0.040(2) 0.043(2) 0.0029(17) 0.0194(17) 0.0154(17)
C54 0.038(2) 0.064(3) 0.0285(19) -0.0012(18) 0.0131(16) 0.016(2)
F54 0.0670(17) 0.089(2) 0.0330(12) -0.0021(12) 0.0211(12) 0.0298(15)
F55 0.095(2) 0.112(2) 0.0422(14) 0.0431(15) 0.0349(15) 0.065(2)
C55 0.047(2) 0.072(3) 0.034(2) 0.024(2) 0.0213(18) 0.032(2)
F56 0.0852(18) 0.0625(15) 0.0565(15) 0.0370(12) 0.0391(14) 0.0526(15)
C56 0.045(2) 0.049(2) 0.041(2) 0.0218(17) 0.0235(18) 0.0280(19)

loop_
_atom_type_symbol
_atom_type_description
_atom_type_scat_dispersion_real
_atom_type_scat_dispersion_imag
_atom_type_scat_source
C C 0.0033 0.0016 'International Tables Vol C Tables 4.2.6.8 and 6.1.1.4'
H H 0.0000 0.0000 'International Tables Vol C Tables 4.2.6.8 and 6.1.1.4'
B B 0.0013 0.0007 'International Tables Vol C Tables 4.2.6.8 and 6.1.1.4'
F F 0.0171 0.0103 'International Tables Vol C Tables 4.2.6.8 and 6.1.1.4'
P P 0.1023 0.0942 'International Tables Vol C Tables 4.2.6.8 and 6.1.1.4'
Cl Cl 0.1484 0.1585 'International Tables Vol C Tables 4.2.6.8 and 6.1.1.4'

loop_
_geom_angle_atom_site_label_1
_geom_angle_atom_site_label_2
_geom_angle_atom_site_label_3
_geom_angle
C1 P1 C21 111.24(16)
C1 P1 C11 108.45(16)
C21 P1 C11 108.62(16)
C1 P1 C2 111.23(17)
C21 P1 C2 109.33(18)
C11 P1 C2 107.86(19)
C41 B1 C51 113.0(3)
C41 B1 C1 106.6(3)
C51 B1 C1 116.4(3)
C41 B1 C31 113.1(3)
C51 B1 C31 102.3(3)
C1 B1 C31 105.3(3)
B1 C1 P1 124.1(2)
B1 C1 H1A 106.3
P1 C1 H1A 106.3
B1 C1 H1B 106.3
P1 C1 H1B 106.3
H1A C1 H1B 106.4
Cl1 C2 P1 111.6(2)
Cl1 C2 H2A 109.3
P1 C2 H2A 109.3
Cl1 C2 H2B 109.3
P1 C2 H2B 109.3
H2A C2 H2B 108.0
C16 C11 C12 119.5(3)
C16 C11 P1 121.4(3)
C12 C11 P1 119.1(3)
C13 C12 C11 119.3(4)
C13 C12 H12 120.3
C11 C12 H12 120.3
C12 C13 C14 120.9(4)
C12 C13 H13 119.5
C14 C13 H13 119.5
C15 C14 C13 119.9(4)
C15 C14 H14 120.0
C13 C14 H14 120.0
C14 C15 C16 120.1(4)
C14 C15 H15 120.0
C16 C15 H15 120.0
C11 C16 C15 120.1(4)
C11 C16 H16 119.9
C15 C16 H16 119.9
C22 C21 C26 119.3(3)
C22 C21 P1 123.1(3)
C26 C21 P1 117.5(3)
C21 C22 C23 119.7(4)
C21 C22 H22 120.2
C23 C22 H22 120.2
C24 C23 C22 120.6(4)
C24 C23 H23 119.7
C22 C23 H23 119.7
C23 C24 C25 120.3(4)
C23 C24 H24 119.8
C25 C24 H24 119.8
C24 C25 C26 119.9(4)
C24 C25 H25 120.0
C26 C25 H25 120.0
C25 C26 C21 120.2(4)
C25 C26 H26 119.9
C21 C26 H26 119.9
C36 C31 C32 112.2(3)
C36 C31 B1 128.4(3)
C32 C31 B1 119.4(3)
F32 C32 C33 115.2(3)
F32 C32 C31 119.3(3)
C33 C32 C31 125.5(4)
F33 C33 C34 120.3(4)
F33 C33 C32 121.0(4)
C34 C33 C32 118.7(4)
F34 C34 C35 120.7(4)
F34 C34 C33 120.2(4)
C35 C34 C33 119.1(4)
F35 C35 C34 119.9(3)
F35 C35 C36 120.4(4)
C34 C35 C36 119.7(4)
F36 C36 C35 114.3(3)
F36 C36 C31 121.1(3)
C35 C36 C31 124.6(3)
C46 C41 C42 111.9(3)
C46 C41 B1 121.4(3)
C42 C41 B1 126.5(3)
F42 C42 C43 115.3(3)
F42 C42 C41 120.1(3)
C43 C42 C41 124.6(3)
F43 C43 C44 119.1(3)
F43 C43 C42 120.8(3)
C44 C43 C42 120.1(3)
F44 C44 C43 121.1(4)
F44 C44 C45 120.1(3)
C43 C44 C45 118.7(3)
F45 C45 C46 121.4(3)
F45 C45 C44 120.2(3)
C46 C45 C44 118.4(3)
F46 C46 C45 114.9(3)
F46 C46 C41 118.9(3)
C45 C46 C41 126.2(3)
C56 C51 C52 112.8(3)
C56 C51 B1 128.0(3)
C52 C51 B1 118.7(3)
F52 C52 C53 115.9(3)
F52 C52 C51 119.1(3)
C53 C52 C51 125.0(3)
F53 C53 C54 120.0(3)
F53 C53 C52 120.8(4)
C54 C53 C52 119.2(4)
F54 C54 C53 120.2(4)
F54 C54 C55 120.9(4)
C53 C54 C55 118.9(3)
F55 C55 C54 120.1(4)
F55 C55 C56 120.1(4)
C54 C55 C56 119.8(4)
F56 C56 C55 115.4(3)
F56 C56 C51 120.3(3)
C55 C56 C51 124.3(4)

loop_
_geom_bond_atom_site_label_1
_geom_bond_atom_site_label_2
_geom_bond_distance
P1 C1 1.789(3)
P1 C21 1.793(4)
P1 C11 1.801(4)
P1 C2 1.811(4)
B1 C41 1.646(5)
B1 C51 1.646(5)
B1 C1 1.673(5)
B1 C31 1.676(5)
Cl1 C2 1.773(4)
C1 H1A 0.9800
C1 H1B 0.9800
C2 H2A 0.9800
C2 H2B 0.9800
C11 C16 1.384(5)
C11 C12 1.396(5)
C12 C13 1.373(6)
C12 H12 0.9400
C13 C14 1.377(6)
C13 H13 0.9400
C14 C15 1.369(6)
C14 H14 0.9400
C15 C16 1.386(6)
C15 H15 0.9400
C16 H16 0.9400
C21 C22 1.388(5)
C21 C26 1.394(5)
C22 C23 1.391(5)
C22 H22 0.9400
C23 C24 1.370(6)
C23 H23 0.9400
C24 C25 1.375(6)
C24 H24 0.9400
C25 C26 1.388(5)
C25 H25 0.9400
C26 H26 0.9400
C31 C36 1.391(5)
C31 C32 1.391(5)
F32 C32 1.359(4)
C32 C33 1.380(6)
C33 F33 1.340(4)
C33 C34 1.379(6)
F34 C34 1.342(4)
C34 C35 1.370(6)
F35 C35 1.343(4)
C35 C36 1.381(5)
F36 C36 1.353(4)
C41 C46 1.385(5)
C41 C42 1.394(5)
F42 C42 1.363(4)
C42 C43 1.376(5)
F43 C43 1.348(4)
C43 C44 1.367(5)
F44 C44 1.342(4)
C44 C45 1.387(5)
F45 C45 1.336(4)
C45 C46 1.374(5)
F46 C46 1.362(4)
C51 C56 1.390(5)
C51 C52 1.391(5)
F52 C52 1.347(4)
C52 C53 1.378(5)
F53 C53 1.344(4)
C53 C54 1.375(6)
C54 F54 1.342(4)
C54 C55 1.376(6)
F55 C55 1.344(4)
C55 C56 1.381(5)
F56 C56 1.358(4)

loop_
_geom_torsion_atom_site_label_1
_geom_torsion_atom_site_label_2
_geom_torsion_atom_site_label_3
_geom_torsion_atom_site_label_4
_geom_torsion
C41 B1 C1 P1 -45.1(4)
C51 B1 C1 P1 82.0(4)
C31 B1 C1 P1 -165.6(2)
C21 P1 C1 B1 69.3(3)
C11 P1 C1 B1 -171.3(3)
C2 P1 C1 B1 -52.8(3)
C1 P1 C2 Cl1 -174.0(2)
C21 P1 C2 Cl1 62.7(3)
C11 P1 C2 Cl1 -55.2(3)
C1 P1 C11 C16 -130.3(4)
C21 P1 C11 C16 -9.3(4)
C2 P1 C11 C16 109.1(4)
C1 P1 C11 C12 48.2(4)
C21 P1 C11 C12 169.2(3)
C2 P1 C11 C12 -72.4(4)
C16 C11 C12 C13 0.2(6)
P1 C11 C12 C13 -178.3(3)
C11 C12 C13 C14 2.3(7)
C12 C13 C14 C15 -3.4(8)
C13 C14 C15 C16 2.0(8)
C12 C11 C16 C15 -1.6(7)
P1 C11 C16 C15 176.9(4)
C14 C15 C16 C11 0.5(8)
C1 P1 C21 C22 -116.8(3)
C11 P1 C21 C22 123.9(3)
C2 P1 C21 C22 6.4(3)
C1 P1 C21 C26 61.7(3)
C11 P1 C21 C26 -57.6(3)
C2 P1 C21 C26 -175.1(3)
C26 C21 C22 C23 -0.3(5)
P1 C21 C22 C23 178.1(3)
C21 C22 C23 C24 1.3(6)
C22 C23 C24 C25 -1.6(6)
C23 C24 C25 C26 0.9(6)
C24 C25 C26 C21 0.0(6)
C22 C21 C26 C25 -0.3(5)
P1 C21 C26 C25 -178.9(3)
C41 B1 C31 C36 8.9(5)
C51 B1 C31 C36 -112.9(4)
C1 B1 C31 C36 125.0(4)
C41 B1 C31 C32 -171.2(3)
C51 B1 C31 C32 67.0(4)
C1 B1 C31 C32 -55.1(4)
C36 C31 C32 F32 176.4(3)
B1 C31 C32 F32 -3.5(5)
C36 C31 C32 C33 -3.5(5)
B1 C31 C32 C33 176.6(4)
F32 C32 C33 F33 0.9(6)
C31 C32 C33 F33 -179.2(3)
F32 C32 C33 C34 179.7(3)
C31 C32 C33 C34 -0.4(6)
F33 C33 C34 F34 0.5(6)
C32 C33 C34 F34 -178.3(4)
F33 C33 C34 C35 -178.5(4)
C32 C33 C34 C35 2.7(6)
F34 C34 C35 F35 0.1(6)
C33 C34 C35 F35 179.1(4)
F34 C34 C35 C36 -179.8(3)
C33 C34 C35 C36 -0.8(6)
F35 C35 C36 F36 -4.1(5)
C34 C35 C36 F36 175.8(3)
F35 C35 C36 C31 176.4(3)
C34 C35 C36 C31 -3.7(6)
C32 C31 C36 F36 -173.9(3)
B1 C31 C36 F36 6.0(5)
C32 C31 C36 C35 5.5(5)
B1 C31 C36 C35 -174.6(3)
C51 B1 C41 C46 164.7(3)
C1 B1 C41 C46 -66.2(4)
C31 B1 C41 C46 49.1(4)
C51 B1 C41 C42 -19.6(5)
C1 B1 C41 C42 109.5(4)
C31 B1 C41 C42 -135.2(3)
C46 C41 C42 F42 175.6(3)
B1 C41 C42 F42 -0.5(5)
C46 C41 C42 C43 -2.8(5)
B1 C41 C42 C43 -178.8(3)
F42 C42 C43 F43 0.7(5)
C41 C42 C43 F43 179.2(3)
F42 C42 C43 C44 -178.3(3)
C41 C42 C43 C44 0.2(6)
F43 C43 C44 F44 -0.4(6)
C42 C43 C44 F44 178.6(3)
F43 C43 C44 C45 -177.0(3)
C42 C43 C44 C45 2.0(6)
F44 C44 C45 F45 1.2(6)
C43 C44 C45 F45 177.9(3)
F44 C44 C45 C46 -177.9(3)
C43 C44 C45 C46 -1.2(6)
F45 C45 C46 F46 -1.8(5)
C44 C45 C46 F46 177.2(3)
F45 C45 C46 C41 179.1(3)
C44 C45 C46 C41 -1.9(6)
C42 C41 C46 F46 -175.3(3)
B1 C41 C46 F46 0.9(5)
C42 C41 C46 C45 3.7(5)
B1 C41 C46 C45 180.0(3)
C41 B1 C51 C56 133.5(4)
C1 B1 C51 C56 9.6(5)
C31 B1 C51 C56 -104.6(4)
C41 B1 C51 C52 -54.8(4)
C1 B1 C51 C52 -178.7(3)
C31 B1 C51 C52 67.1(4)
C56 C51 C52 F52 178.3(3)
B1 C51 C52 F52 5.4(5)
C56 C51 C52 C53 -0.1(5)
B1 C51 C52 C53 -173.0(3)
F52 C52 C53 F53 2.5(5)
C51 C52 C53 F53 -179.1(3)
F52 C52 C53 C54 -177.7(3)
C51 C52 C53 C54 0.7(6)
F53 C53 C54 F54 -2.2(6)
C52 C53 C54 F54 178.0(3)
F53 C53 C54 C55 179.0(4)
C52 C53 C54 C55 -0.8(6)
F54 C54 C55 F55 0.7(6)
C53 C54 C55 F55 179.5(4)
F54 C54 C55 C56 -178.6(4)
C53 C54 C55 C56 0.2(6)
F55 C55 C56 F56 0.0(6)
C54 C55 C56 F56 179.3(4)
F55 C55 C56 C51 -178.8(4)
C54 C55 C56 C51 0.5(6)
C52 C51 C56 F56 -179.3(3)
B1 C51 C56 F56 -7.2(6)
C52 C51 C56 C55 -0.6(6)
B1 C51 C56 C55 171.6(4)
